data_9013697
loop_
_publ_author_name
'Yang, H.'
'Pinch, W. W.'
'Downs, R. T.'

_publ_section_title
;Crystal structure of argentopyrite, AgFe2S3, and its relationship with
 cubanite Locality: Joachimstal, Bohemia, Czech Republic, type sample
;
_journal_name_full 'American Mineralogist'
_journal_page_first 1727
_journal_page_last 1730
_journal_paper_doi 10.2138/am.2009.3324
_journal_volume 94
_journal_year 2009
_chemical_compound_source 'Joachimstal, Bohemia, Czech Republic, type sample'
_chemical_formula_sum 'Ag Fe2 S3'
_chemical_name_mineral Argentopyrite
_space_group_IT_number 14
_symmetry_space_group_name_Hall '-P 2n'
_symmetry_space_group_name_H-M 'P 1 1 21/n'
_cell_angle_alpha 90
_cell_angle_beta 90
_cell_angle_gamma 90.2420
_cell_length_a 6.6902
_cell_length_b 11.4497
_cell_length_c 6.4525
_cell_formula_units_Z 4
_cell_volume 494.262
_database_code_amcsd 0004994
_exptl_crystal_density_diffrn 4.243
_cod_database_code 9013697

loop_
_space_group_symop_operation_xyz
x,y,z
1/2+x,1/2+y,1/2-z
1/2-x,1/2-y,1/2+z
-x,-y,-z

loop_
_atom_site_aniso_label
_atom_site_aniso_U_11
_atom_site_aniso_U_22
_atom_site_aniso_U_33
_atom_site_aniso_U_12
_atom_site_aniso_U_13
_atom_site_aniso_U_23
Ag 0.03130 0.03510 0.03450 -0.00340 0.00030 -0.00400
Fe1 0.01460 0.01420 0.01860 -0.00080 0.00040 -0.00190
Fe2 0.01310 0.01480 0.01840 -0.00060 -0.00100 -0.00050
S1 0.01540 0.01980 0.02610 -0.00450 0.00180 -0.00410
S2 0.01470 0.01900 0.01840 0.00150 0.00150 0.00230
S3 0.01800 0.01560 0.01860 -0.00140 0.00090 -0.00390

loop_
_atom_site_label
_atom_site_fract_x
_atom_site_fract_y
_atom_site_fract_z
_atom_site_U_iso_or_equiv
Ag 0.33197 0.16461 0.38491 0.03360
Fe1 0.83066 0.32887 0.37493 0.01580
Fe2 0.32872 0.49989 0.37518 0.01540
S1 0.14775 0.34665 0.27103 0.02040
S2 0.64979 0.48920 0.26747 0.01740
S3 0.68393 0.17049 0.23119 0.01740

loop_
_cod_related_entry_id
_cod_related_entry_database
_cod_related_entry_code
1 AMCSD 0004994
